data_7204351
loop_
_publ_author_name
'Helliwell, Madeleine'
'Thomas, Eric J.'
'Townsend, Linda A.'

_publ_section_title
;
 Synthesis of chiral organotin reagents: synthesis of enantiomerically
 enriched bicyclo[2.2.1]hept-2-yl tin hydrides from camphor. X-Ray
 crystal structures of
 (dimethyl)[(1R,2S,4R)-1,7,7-trimethylbicyclo[2.2.1]hept-2-yl]tin
 chloride and
 methyl(phenyl)bis[(1R,2S,4R)-1,7,7-trimethylbicyclo[2.2.1]hept-2-yl]stannane
;
_journal_issue 10
_journal_name_full 'Journal of the Chemical Society, Perkin Transactions 1'
_journal_page_first 1286
_journal_paper_doi 10.1039/b200317c
_journal_year 2002
_chemical_formula_moiety 'C12 H23 Cl Sn '
_chemical_formula_sum 'C12 H23 Cl Sn'
_chemical_formula_weight 321.46
_space_group_IT_number 4
_symmetry_cell_setting monoclinic
_symmetry_Int_Tables_number 4
_symmetry_space_group_name_Hall 'P 2yb'
_symmetry_space_group_name_H-M 'P 1 21 1'
_audit_creation_date 19101-12-11
_audit_creation_method 'by teXsan v1.7'
_audit_update_record ?
_cell_angle_alpha 90
_cell_angle_beta 93.54(7)
_cell_angle_gamma 90
_cell_formula_units_Z 2
_cell_length_a 6.696(7)
_cell_length_b 10.816(8)
_cell_length_c 9.659(7)
_cell_measurement_reflns_used 21
_cell_measurement_temperature 296.2
_cell_measurement_theta_max 9.8
_cell_measurement_theta_min 7.4
_cell_volume 698.2(10)
_computing_cell_refinement 'MSC/AFC Diffractometer Control'
_computing_data_collection 'MSC/AFC Diffractometer Control'
_computing_data_reduction 'teXsan (MSC, 1995)'
_computing_publication_material 'teXsan (MSC, 1995)'
_computing_structure_refinement 'teXsan (MSC, 1995)'
_computing_structure_solution
;
DIRDIF92 PATTY (Beurskens, 1992)
;
_diffrn_ambient_temperature 296.2
_diffrn_measurement_device 'Rigaku AFC6S'
_diffrn_measurement_method \w-2\q
_diffrn_orient_matrix_UB_11 0.13469
_diffrn_orient_matrix_UB_12 -0.01219
_diffrn_orient_matrix_UB_13 -0.03721
_diffrn_orient_matrix_UB_21 -0.06136
_diffrn_orient_matrix_UB_22 0.00596
_diffrn_orient_matrix_UB_23 -0.09682
_diffrn_orient_matrix_UB_31 0.02196
_diffrn_orient_matrix_UB_32 0.09146
_diffrn_orient_matrix_UB_33 0.00135
_diffrn_radiation_detector 'scintillation counter'
_diffrn_radiation_monochromator graphite
_diffrn_radiation_source 'X-ray tube'
_diffrn_radiation_type 'Mo K\a'
_diffrn_radiation_wavelength 0.7107
_diffrn_reflns_av_R_equivalents 0.09497
_diffrn_reflns_av_sigmaI/netI 0.060
_diffrn_reflns_limit_h_max 7
_diffrn_reflns_limit_h_min 0
_diffrn_reflns_limit_k_max 12
_diffrn_reflns_limit_k_min 0
_diffrn_reflns_limit_l_max 11
_diffrn_reflns_limit_l_min -11
_diffrn_reflns_number 1406
_diffrn_reflns_reduction_process 'Lp corrections applied'
_diffrn_reflns_theta_max 24.98
_diffrn_reflns_theta_min 1.88
_diffrn_standards_decay_% -22.36
_diffrn_standards_interval_count 150
_diffrn_standards_number 3
_exptl_absorpt_coefficient_mu 1.997
_exptl_absorpt_correction_T_max 1.000
_exptl_absorpt_correction_T_min 0.884
_exptl_absorpt_correction_type
;
\y scans (North,Phillips & Matthews, 1968)
;
_exptl_crystal_colour colourless
_exptl_crystal_density_diffrn 1.529
_exptl_crystal_density_meas ?
_exptl_crystal_description block
_exptl_crystal_F_000 324.00
_exptl_crystal_size_max 0.45
_exptl_crystal_size_mid 0.20
_exptl_crystal_size_min 0.20
_refine_diff_density_max 1.59
_refine_diff_density_min -1.36
_refine_ls_abs_structure_Flack 0.12(6)
_refine_ls_extinction_coef 0.00000079(9)
_refine_ls_extinction_expression 'equ(3) Acta Cryst.(1968) A24, p213.'
_refine_ls_extinction_method 'Zachariasen (1967)'
_refine_ls_goodness_of_fit_all 2.607
_refine_ls_goodness_of_fit_obs 2.970
_refine_ls_hydrogen_treatment noref
_refine_ls_matrix_type full
_refine_ls_number_constraints 0
_refine_ls_number_parameters 123
_refine_ls_number_reflns 971
_refine_ls_number_restraints 0
_refine_ls_R_factor_all 0.1071
_refine_ls_R_factor_obs 0.0714
_refine_ls_shift/esd_max 0.0580
_refine_ls_shift/esd_mean 0.0000
_refine_ls_structure_factor_coef F
_refine_ls_weighting_details 'w = 1/[\s^2^(Fo) + 0.00000|Fo|^2^]'
_refine_ls_weighting_scheme calc
_refine_ls_wR_factor_all 0.0435
_refine_ls_wR_factor_obs 0.0423
_reflns_number_observed 971
_reflns_number_total 1291
_reflns_observed_criterion >2.00\s(I)
_cod_data_source_file b200317c.txt
_cod_data_source_block S688
_cod_depositor_comments
;
 Correcting the data name order in the GEOM_TORSION loop.

 Antanas Vaitkus,
 2018-08-08

The following automatic conversions were performed:

'_refine_ls_weighting_scheme' value 'w = 1/[\s^2^(Fo) +
0.00000|Fo|^2^]' was changed to 'calc'. New tag
'_refine_ls_weighting_details' was created. The value of the new tag
was set to 'w = 1/[\s^2^(Fo) + 0.00000|Fo|^2^]'.

Automatic conversion script
Id: cif_fix_values 3143 2015-03-26 13:38:13Z robertas 
;
_cod_original_cell_volume 698(1)
_cod_original_sg_symbol_H-M 'P 21       '
_cod_original_formula_sum 'C12 H23 Cl Sn '
_cod_database_code 7204351

loop_
_symmetry_equiv_pos_as_xyz
'   +x,   +y,   +z'
'   -x,1/2+y,   -z'

loop_
_atom_site_aniso_label
_atom_site_aniso_U_11
_atom_site_aniso_U_22
_atom_site_aniso_U_33
_atom_site_aniso_U_12
_atom_site_aniso_U_13
_atom_site_aniso_U_23
Sn(1) 0.0663(5) 0.0701(6) 0.0450(4) -0.003(1) -0.0028(3) 0.000(1)
Cl(1) 0.104(4) 0.073(3) 0.063(3) -0.025(3) 0.004(3) 0.009(3)
C(1) 0.069(7) 0.067(10) 0.043(2) -0.025(9) 0.008(5) 0.016(7)
C(2) 0.069(8) 0.066(10) 0.059(7) -0.010(8) -0.007(6) -0.013(7)
C(3) 0.058(7) 0.10(1) 0.060(7) 0.01(1) 0.003(6) -0.02(1)
C(4) 0.10(1) 0.078(10) 0.065(10) -0.03(1) 0.010(8) 0.038(8)
C(5) 0.09(1) 0.05(1) 0.10(2) -0.01(1) 0.013(7) -0.01(1)
C(6) 0.17(2) 0.071(10) 0.030(8) 0.04(1) -0.009(9) 0.009(8)
C(7) 0.19(2) 0.07(1) 0.12(2) -0.01(2) -0.07(2) 0.03(1)
C(8) 0.092(9) 0.07(1) 0.055(7) -0.03(1) 0.010(5) -0.003(8)
C(9) 0.090(10) 0.16(1) 0.047(8) -0.02(2) 0.018(6) -0.04(2)
C(10) 0.13(1) 0.076(10) 0.045(6) -0.04(2) -0.033(6) 0.03(2)
C(11) 0.08(1) 0.10(2) 0.030(9) 0.04(1) -0.012(8) 0.002(9)

loop_
_atom_site_label
_atom_site_fract_x
_atom_site_fract_y
_atom_site_fract_z
_atom_site_U_iso_or_equiv
_atom_site_occupancy
_atom_site_refinement_flags
_atom_site_thermal_displace_type
_atom_site_calc_flag
_atom_site_calc_attached_atom
Sn(1) -0.0805(1) -0.146(3) -0.01273(8) 0.0607(3) 1.000 . Uani d ?
Cl(1) -0.2252(9) -0.330(3) 0.0732(7) 0.080(2) 1.000 . Uani d ?
C(1) -0.087(2) -0.166(3) -0.2419(10) 0.060(3) 1.000 . Uani d ?
C(2) -0.267(2) -0.105(3) -0.326(1) 0.066(4) 1.000 . Uani d ?
C(3) -0.460(2) -0.162(4) -0.271(1) 0.073(5) 1.000 . Uani d ?
C(4) -0.462(2) -0.297(4) -0.325(1) 0.081(5) 1.000 . Uani d ?
C(5) -0.266(3) -0.302(4) -0.401(2) 0.081(6) 1.000 . Uani d ?
C(6) -0.089(3) -0.304(4) -0.292(1) 0.090(6) 1.000 . Uani d ?
C(7) -0.260(4) 0.031(4) -0.329(2) 0.126(9) 1.000 . Uani d ?
C(8) -0.247(2) -0.168(4) -0.465(1) 0.071(5) 1.000 . Uani d ?
C(9) -0.056(2) -0.146(6) -0.536(1) 0.099(5) 1.000 . Uani d ?
C(10) -0.433(2) -0.143(4) -0.5666(9) 0.086(4) 1.000 . Uani d ?
C(11) -0.255(3) -0.014(4) 0.067(2) 0.070(6) 1.000 . Uani d ?
C(12) 0.216(1) -0.149(5) 0.0762(9) 0.066(3) 1.000 . Uiso d ?
H(1) 0.0310 -0.1086 -0.2719 0.071 1.000 . Uiso c ?
H(3B) -0.4554 -0.1397 -0.1730 0.087 1.000 . Uiso c ?
H(3A) -0.5747 -0.0982 -0.3078 0.087 1.000 . Uiso c ?
H(4A) -0.5752 -0.2921 -0.3862 0.097 1.000 . Uiso c ?
H(4B) -0.4595 -0.3340 -0.2502 0.097 1.000 . Uiso c ?
H(5) -0.2628 -0.3468 -0.4678 0.097 1.000 . Uiso c ?
H(6A) -0.1114 -0.3397 -0.2189 0.109 1.000 . Uiso c ?
H(6B) 0.0329 -0.3053 -0.3325 0.109 1.000 . Uiso c ?
H(7C) -0.2841 0.0835 -0.2402 0.152 1.000 . Uiso c ?
H(7A) -0.3598 0.0814 -0.3952 0.152 1.000 . Uiso c ?
H(7B) -0.1320 0.0778 -0.3549 0.152 1.000 . Uiso c ?
H(9A) 0.0545 -0.1554 -0.4784 0.119 1.000 . Uiso c ?
H(9B) -0.0401 -0.0400 -0.5518 0.119 1.000 . Uiso c ?
H(9C) -0.0607 -0.1687 -0.6220 0.119 1.000 . Uiso c ?
H(10C) -0.5515 -0.1317 -0.5181 0.103 1.000 . Uiso c ?
H(10A) -0.4353 -0.1804 -0.6410 0.103 1.000 . Uiso c ?
H(10B) -0.4261 -0.0413 -0.6023 0.103 1.000 . Uiso c ?
H(11B) -0.3888 -0.0024 0.0287 0.085 1.000 . Uiso c ?
H(11C) -0.2063 0.0859 0.0442 0.085 1.000 . Uiso c ?
H(11A) -0.2529 -0.0022 0.1648 0.085 1.000 . Uiso c ?
H(12A) 0.3054 -0.1507 0.0074 0.080 1.000 . Uiso c ?
H(12B) 0.2265 -0.1871 0.1495 0.080 1.000 . Uiso c ?
H(12C) 0.2509 -0.0487 0.1116 0.080 1.000 . Uiso c ?

loop_
_atom_type_symbol
_atom_type_oxidation_number
_atom_type_number_in_cell
_atom_type_scat_dispersion_real
_atom_type_scat_dispersion_imag
_atom_type_scat_source
C 0 24 0.003 0.002
;International Tables for Crystallography
(1992, Vol. C, Tables 4.2.6.8 and 6.1.1.1)
;
H 0 46 0.000 0.000
;International Tables for Crystallography
(1992, Vol. C, Table 6.1.1.2)
;
Cl 0 2 0.148 0.159
;International Tables for Crystallography
(1992, Vol. C, Tables 4.2.6.8 and 6.1.1.1)
;
Sn 0 2 -0.654 1.425
;International Tables for Crystallography
(1992, Vol. C, Tables 4.2.6.8 and 6.1.1.1)
;

loop_
_geom_angle_atom_site_label_1
_geom_angle_atom_site_label_2
_geom_angle_atom_site_label_3
_geom_angle
_geom_angle_site_symmetry_1
_geom_angle_site_symmetry_2
_geom_angle_site_symmetry_3
_geom_angle_publ_flag
Cl(1) Sn(1) C(1) 106.3(9) . . . yes
Cl(1) Sn(1) C(11) 101.4(9) . . . yes
Cl(1) Sn(1) C(12) 103(1) . . . yes
C(1) Sn(1) C(11) 118(1) . . . yes
C(1) Sn(1) C(12) 111.3(7) . . . yes
C(11) Sn(1) C(12) 114(1) . . . yes
Sn(1) C(1) C(2) 116(1) . . . yes
Sn(1) C(1) C(6) 113(1) . . . yes
Sn(1) C(1) H(1) 104.2 . . . no
C(2) C(1) C(6) 104(1) . . . yes
C(2) C(1) H(1) 100.3 . . . no
C(6) C(1) H(1) 117.5 . . . no
C(1) C(2) C(3) 107(2) . . . yes
C(1) C(2) C(7) 114(2) . . . yes
C(1) C(2) C(8) 99(2) . . . yes
C(3) C(2) C(7) 115(3) . . . yes
C(3) C(2) C(8) 104(2) . . . yes
C(7) C(2) C(8) 114(2) . . . yes
C(2) C(3) C(4) 104(2) . . . yes
C(2) C(3) H(3B) 104.8 . . . no
C(2) C(3) H(3A) 103.5 . . . no
C(4) C(3) H(3B) 123.6 . . . no
C(4) C(3) H(3A) 120.3 . . . no
H(3B) C(3) H(3A) 98.0 . . . no
C(3) C(4) C(5) 101(2) . . . yes
C(3) C(4) H(4A) 98.6 . . . no
C(3) C(4) H(4B) 99.8 . . . no
C(5) C(4) H(4A) 112.2 . . . no
C(5) C(4) H(4B) 115.5 . . . no
H(4A) C(4) H(4B) 123.4 . . . no
C(4) C(5) C(6) 108(2) . . . yes
C(4) C(5) C(8) 104(2) . . . yes
C(4) C(5) H(5) 117.9 . . . no
C(6) C(5) C(8) 101(2) . . . yes
C(6) C(5) H(5) 118.9 . . . no
C(8) C(5) H(5) 103.3 . . . no
C(1) C(6) C(5) 100(2) . . . yes
C(1) C(6) H(6A) 99.9 . . . no
C(1) C(6) H(6B) 98.9 . . . no
C(5) C(6) H(6A) 114.7 . . . no
C(5) C(6) H(6B) 112.1 . . . no
H(6A) C(6) H(6B) 124.6 . . . no
C(2) C(7) H(7C) 120.6 . . . no
C(2) C(7) H(7A) 120.8 . . . no
C(2) C(7) H(7B) 121.1 . . . no
H(7C) C(7) H(7A) 95.6 . . . no
H(7C) C(7) H(7B) 96.1 . . . no
H(7A) C(7) H(7B) 96.4 . . . no
C(2) C(8) C(5) 92(1) . . . yes
C(2) C(8) C(9) 117(3) . . . yes
C(2) C(8) C(10) 111(2) . . . yes
C(5) C(8) C(9) 114(4) . . . yes
C(5) C(8) C(10) 108(3) . . . yes
C(9) C(8) C(10) 111(2) . . . yes
C(8) C(9) H(9A) 113.0 . . . no
C(8) C(9) H(9B) 107.5 . . . no
C(8) C(9) H(9C) 114.0 . . . no
H(9A) C(9) H(9B) 96.5 . . . no
H(9A) C(9) H(9C) 122.9 . . . no
H(9B) C(9) H(9C) 98.6 . . . no
C(8) C(10) H(10C) 111.8 . . . no
C(8) C(10) H(10A) 115.5 . . . no
C(8) C(10) H(10B) 107.9 . . . no
H(10C) C(10) H(10A) 121.4 . . . no
H(10C) C(10) H(10B) 94.3 . . . no
H(10A) C(10) H(10B) 101.9 . . . no
Sn(1) C(11) H(11B) 119.5 . . . no
Sn(1) C(11) H(11C) 114.0 . . . no
Sn(1) C(11) H(11A) 119.6 . . . no
H(11B) C(11) H(11C) 94.5 . . . no
H(11B) C(11) H(11A) 109.0 . . . no
H(11C) C(11) H(11A) 94.5 . . . no
Sn(1) C(12) H(12A) 109.9 . . . no
Sn(1) C(12) H(12B) 112.5 . . . no
Sn(1) C(12) H(12C) 105.8 . . . no
H(12A) C(12) H(12B) 126.2 . . . no
H(12A) C(12) H(12C) 96.3 . . . no
H(12B) C(12) H(12C) 102.4 . . . no

loop_
_geom_bond_atom_site_label_1
_geom_bond_atom_site_label_2
_geom_bond_distance
_geom_bond_site_symmetry_1
_geom_bond_site_symmetry_2
_geom_bond_publ_flag
Sn(1) Cl(1) 2.385(8) . . yes
Sn(1) C(1) 2.22(2) . . yes
Sn(1) C(11) 2.03(3) . . yes
Sn(1) C(12) 2.12(2) . . yes
C(1) C(2) 1.55(3) . . yes
C(1) C(6) 1.57(4) . . yes
C(1) H(1) 1.06 . . no
C(2) C(3) 1.55(3) . . yes
C(2) C(7) 1.48(4) . . yes
C(2) C(8) 1.53(3) . . yes
C(3) C(4) 1.55(5) . . yes
C(3) H(3B) 0.98 . . no
C(3) H(3A) 1.07 . . no
C(4) C(5) 1.55(4) . . yes
C(4) H(4A) 0.94 . . no
C(4) H(4B) 0.82 . . no
C(5) C(6) 1.54(4) . . yes
C(5) C(8) 1.58(5) . . yes
C(5) H(5) 0.80 . . no
C(6) H(6A) 0.83 . . no
C(6) H(6B) 0.92 . . no
C(7) H(7C) 1.05 . . no
C(7) H(7A) 1.04 . . no
C(7) H(7B) 1.04 . . no
C(8) C(9) 1.50(3) . . yes
C(8) C(10) 1.56(3) . . yes
C(9) H(9A) 0.90 . . no
C(9) H(9B) 1.17 . . no
C(9) H(9C) 0.87 . . no
C(10) H(10C) 0.95 . . no
C(10) H(10A) 0.82 . . no
C(10) H(10B) 1.16 . . no
C(11) H(11B) 0.95 . . no
C(11) H(11C) 1.15 . . no
C(11) H(11A) 0.95 . . no
C(12) H(12A) 0.92 . . no
C(12) H(12B) 0.82 . . no
C(12) H(12C) 1.15 . . no

loop_
_geom_contact_atom_site_label_1
_geom_contact_atom_site_label_2
_geom_contact_distance
_geom_contact_site_symmetry_1
_geom_contact_site_symmetry_2
_geom_contact_publ_flag
? ? ? ? ? ?

loop_
_geom_torsion_atom_site_label_1
_geom_torsion_atom_site_label_2
_geom_torsion_atom_site_label_3
_geom_torsion_atom_site_label_4
_geom_torsion_site_symmetry_1
_geom_torsion_site_symmetry_2
_geom_torsion_site_symmetry_3
_geom_torsion_site_symmetry_4
_geom_torsion
_geom_torsion_publ_flag
Sn(1) C(1) C(2) C(3) . . . . -57(2) no
Sn(1) C(1) C(2) C(7) . . . . 71(3) no
Sn(1) C(1) C(2) C(8) . . . . -165(1) no
Sn(1) C(1) C(6) C(5) . . . . 129(1) no
Cl(1) Sn(1) C(1) C(2) . . . . 96(2) no
Cl(1) Sn(1) C(1) C(6) . . . . -25(1) no
C(1) C(2) C(3) C(4) . . . . -70(2) no
C(1) C(2) C(8) C(5) . . . . 58(2) no
C(1) C(2) C(8) C(9) . . . . -61(4) no
C(1) C(2) C(8) C(10) . . . . 169(2) no
C(1) C(6) C(5) C(4) . . . . -74(2) no
C(1) C(6) C(5) C(8) . . . . 35(2) no
C(2) C(1) Sn(1) C(11) . . . . -16(2) no
C(2) C(1) Sn(1) C(12) . . . . -151(2) no
C(2) C(1) C(6) C(5) . . . . 1(2) no
C(2) C(3) C(4) C(5) . . . . 0(2) no
C(2) C(8) C(5) C(4) . . . . 53(2) no
C(2) C(8) C(5) C(6) . . . . -59(2) no
C(3) C(2) C(1) C(6) . . . . 68(2) no
C(3) C(2) C(8) C(5) . . . . -52(2) no
C(3) C(2) C(8) C(9) . . . . -171(4) no
C(3) C(2) C(8) C(10) . . . . 59(3) no
C(3) C(4) C(5) C(6) . . . . 73(3) no
C(3) C(4) C(5) C(8) . . . . -34(2) no
C(4) C(3) C(2) C(7) . . . . 160(2) no
C(4) C(3) C(2) C(8) . . . . 34(2) no
C(4) C(5) C(8) C(9) . . . . 174(2) no
C(4) C(5) C(8) C(10) . . . . -60(2) no
C(5) C(8) C(2) C(7) . . . . -179(2) no
C(6) C(1) Sn(1) C(11) . . . . -138(2) no
C(6) C(1) Sn(1) C(12) . . . . 86(2) no
C(6) C(1) C(2) C(7) . . . . -161(2) no
C(6) C(1) C(2) C(8) . . . . -39(2) no
C(6) C(5) C(8) C(9) . . . . 62(3) no
C(6) C(5) C(8) C(10) . . . . -172(2) no
C(7) C(2) C(8) C(9) . . . . 61(5) no
C(7) C(2) C(8) C(10) . . . . -67(3) no

loop_
_cod_related_entry_id
_cod_related_entry_database
_cod_related_entry_code
1 ChemSpider 30653705
